data_8101757
loop_
_publ_author_name
'J. Clade'
'M. Jansen'

_publ_section_title
;
Crystal structures of triphenyl thiophosphate and selenophosphate, 
(C~6~H~5~)~3~PO~3~X (X = S, Se)
;
_journal_issue 2
_journal_name_full 'Zeitschrift f\"ur Kristallographie - New Crystal Structures'
_journal_page_first 234
_journal_page_last 236
_journal_volume 220
_journal_year 2005
_chemical_formula_structural (C6H5)3PO3S
_chemical_formula_sum 'C18 H15 O3 P S'
_chemical_formula_weight 342.33
_chemical_name_systematic
; 
 triphenyl thiophosphate
;
_space_group_IT_number 19
_symmetry_cell_setting orthorhombic
_symmetry_space_group_name_Hall 'P 2ac 2ab'
_symmetry_space_group_name_H-M 'P 21 21 21'
_atom_sites_solution_hydrogens geom
_atom_sites_solution_primary direct
_atom_sites_solution_secondary difmap
_audit_creation_method SHELXL
_cell_angle_alpha 90.00
_cell_angle_beta 90.00
_cell_angle_gamma 90.00
_cell_formula_units_Z 4
_cell_length_a 7.924(2)
_cell_length_b 13.2874(12)
_cell_length_c 16.138(4)
_cell_measurement_temperature 293(2)
_cell_volume 1699.2(6)
_computing_structure_refinement 'SHELXL-93 (Sheldrick, 1993)'
_computing_structure_solution 'SHELXS-86 (Sheldrick, 1990)'
_diffrn_ambient_temperature 293(2)
_diffrn_measurement_device 'Enraf-Nonius CAD4'
_diffrn_measurement_method '\w/2\q, profile fit'
_diffrn_radiation_monochromator graphite
_diffrn_radiation_source 'fine-focus sealed tube'
_diffrn_radiation_type MoK\a
_diffrn_radiation_wavelength 0.71073
_diffrn_reflns_av_R_equivalents 0.0116
_diffrn_reflns_av_sigmaI/netI 0.0175
_diffrn_reflns_limit_h_max 7
_diffrn_reflns_limit_h_min -2
_diffrn_reflns_limit_k_max 15
_diffrn_reflns_limit_k_min -4
_diffrn_reflns_limit_l_max 19
_diffrn_reflns_limit_l_min -19
_diffrn_reflns_number 2965
_diffrn_reflns_theta_max 24.97
_diffrn_reflns_theta_min 1.99
_exptl_absorpt_coefficient_mu 0.296
_exptl_absorpt_correction_type none
_exptl_crystal_colour colorless
_exptl_crystal_density_diffrn 1.338
_exptl_crystal_description block
_exptl_crystal_F_000 712
_exptl_crystal_size_max 0.8
_exptl_crystal_size_mid 0.6
_exptl_crystal_size_min 0.5
_refine_diff_density_max 0.137
_refine_diff_density_min -0.129
_refine_diff_density_rms 0.030
_refine_ls_abs_structure_details 'Flack H D (1983), Acta Cryst. A39, 876-881'
_refine_ls_abs_structure_Flack -0.02(11)
_refine_ls_extinction_coef 0.0199(19)
_refine_ls_extinction_expression Fc^*^=kFc[1+0.001xFc^2^\l^3^/sin(2\q)]^-1/4^
_refine_ls_extinction_method SHELXL
_refine_ls_goodness_of_fit_all 1.325
_refine_ls_goodness_of_fit_obs 1.107
_refine_ls_matrix_type full
_refine_ls_number_parameters 209
_refine_ls_number_reflns 2504
_refine_ls_number_restraints 0
_refine_ls_restrained_S_all 1.338
_refine_ls_restrained_S_obs 1.107
_refine_ls_R_factor_all 0.0426
_refine_ls_R_factor_obs 0.0269
_refine_ls_shift/esd_max 0.001
_refine_ls_shift/esd_mean 0.000
_refine_ls_structure_factor_coef Fsqd
_refine_ls_weighting_details 'w=1/[\s^2^(Fo^2^)+(0.0473P)^2^+0.1669P] where P=(Fo^2^+2Fc^2^)/3'
_refine_ls_weighting_scheme calc
_refine_ls_wR_factor_all 0.0974
_refine_ls_wR_factor_obs 0.0738
_reflns_number_observed 2135
_reflns_number_total 2509
_reflns_observed_criterion >2sigma(I)
_cod_data_source_file 1267-1501.cff
_cod_data_source_block pos
_cod_depositor_comments
;
The following automatic conversions were performed:

'_refine_ls_weighting_scheme' value 'calc
w=1/[\s^2^(Fo^2^)+(0.0473P)^2^+0.1669P] where P=(Fo^2^+2Fc^2^)/3' was
changed to 'calc'. New tag '_refine_ls_weighting_details' was
created. The value of the new tag was set to
'w=1/[\s^2^(Fo^2^)+(0.0473P)^2^+0.1669P] where P=(Fo^2^+2Fc^2^)/3'.

Automatic conversion script
Id: cif_fix_values 3143 2015-03-26 13:38:13Z robertas 
;
_cod_original_sg_symbol_H-M P2(1)2(1)2(1)
_cod_database_code 8101757

loop_
_symmetry_equiv_pos_as_xyz
'x, y, z'
'-x+1/2, -y, z+1/2'
'x+1/2, -y+1/2, -z'
'-x, y+1/2, -z+1/2'

loop_
_atom_site_aniso_label
_atom_site_aniso_U_11
_atom_site_aniso_U_22
_atom_site_aniso_U_33
_atom_site_aniso_U_23
_atom_site_aniso_U_13
_atom_site_aniso_U_12
P1 0.0586(5) 0.0537(4) 0.0511(4) -0.0004(3) 0.0016(3) -0.0031(4)
S1 0.0621(6) 0.0641(4) 0.0794(5) 0.0035(4) -0.0042(4) -0.0085(4)
O1 0.0630(14) 0.0758(13) 0.0538(11) 0.0039(9) 0.0048(10) 0.0059(11)
O2 0.077(2) 0.0549(10) 0.0600(11) -0.0019(8) 0.0139(11) -0.0104(11)
O3 0.0619(13) 0.0637(12) 0.0593(11) -0.0035(9) -0.0064(10) -0.0040(10)
C1 0.059(2) 0.076(2) 0.0499(14) 0.0045(14) 0.0149(14) 0.006(2)
C2 0.081(3) 0.106(3) 0.056(2) 0.006(2) 0.003(2) -0.008(2)
C3 0.080(3) 0.163(4) 0.057(2) 0.011(3) 0.000(2) -0.009(3)
C4 0.072(3) 0.164(5) 0.079(3) 0.051(3) 0.023(2) 0.028(3)
C5 0.094(3) 0.098(3) 0.101(3) 0.036(2) 0.036(3) 0.020(3)
C6 0.078(2) 0.079(2) 0.074(2) 0.008(2) 0.020(2) 0.006(2)
C7 0.057(2) 0.058(2) 0.054(2) -0.0062(13) -0.0024(14) -0.0067(14)
C8 0.095(3) 0.058(2) 0.066(2) -0.0045(15) -0.006(2) 0.007(2)
C9 0.082(3) 0.085(2) 0.088(2) -0.026(2) -0.004(2) 0.016(2)
C10 0.070(3) 0.126(3) 0.064(2) -0.023(2) 0.001(2) -0.002(3)
C11 0.093(3) 0.125(3) 0.053(2) 0.007(2) -0.003(2) 0.008(3)
C12 0.076(2) 0.085(2) 0.061(2) 0.006(2) -0.006(2) 0.016(2)
C13 0.049(2) 0.059(2) 0.0513(15) 0.0076(12) -0.0087(14) -0.0015(14)
C14 0.063(2) 0.078(2) 0.067(2) 0.017(2) -0.003(2) -0.007(2)
C15 0.084(3) 0.071(2) 0.102(3) 0.031(2) -0.026(3) -0.011(2)
C16 0.085(3) 0.069(2) 0.127(4) 0.015(2) -0.010(3) 0.021(2)
C17 0.080(3) 0.093(3) 0.102(3) 0.015(2) 0.021(2) 0.027(2)
C18 0.066(2) 0.069(2) 0.083(2) 0.023(2) 0.014(2) 0.005(2)

loop_
_atom_site_label
_atom_site_type_symbol
_atom_site_fract_x
_atom_site_fract_y
_atom_site_fract_z
_atom_site_U_iso_or_equiv
_atom_site_thermal_displace_type
_atom_site_occupancy
_atom_site_symmetry_multiplicity
_atom_site_Wyckoff_symbol
_atom_site_calc_flag
_atom_site_refinement_flags
_atom_site_disorder_group
P1 P -0.11898(10) -0.96175(5) -0.76232(4) 0.0545(2) Uani 1 4 a d . .
S1 S 0.08994(11) -0.89199(6) -0.75938(5) 0.0685(3) Uani 1 4 a d . .
O1 O -0.2048(3) -0.9890(2) -0.67690(12) 0.0642(6) Uani 1 4 a d . .
O2 O -0.1222(3) -1.06660(14) -0.80765(12) 0.0641(6) Uani 1 4 a d . .
O3 O -0.2723(3) -0.90793(15) -0.80632(13) 0.0616(5) Uani 1 4 a d . .
C1 C -0.1269(4) -1.0408(2) -0.6114(2) 0.0617(8) Uani 1 4 a d . .
C2 C -0.0301(5) -0.9887(3) -0.5556(2) 0.0810(11) Uani 1 4 a d . .
H2 H -0.0097 -0.9202 -0.5624 0.097 Uiso 1 4 a calc R .
C3 C 0.0362(6) -1.0406(4) -0.4891(2) 0.0998(14) Uani 1 4 a d . .
H3 H 0.1041 -1.0073 -0.4509 0.120 Uiso 1 4 a calc R .
C4 C 0.0025(6) -1.1402(5) -0.4792(3) 0.105(2) Uani 1 4 a d . .
H4 H 0.0478 -1.1744 -0.4341 0.126 Uiso 1 4 a calc R .
C5 C -0.0966(7) -1.1909(3) -0.5344(3) 0.0977(14) Uani 1 4 a d . .
H5 H -0.1201 -1.2588 -0.5264 0.117 Uiso 1 4 a calc R .
C6 C -0.1615(5) -1.1406(3) -0.6020(2) 0.0770(10) Uani 1 4 a d . .
H6 H -0.2280 -1.1743 -0.6405 0.092 Uiso 1 4 a calc R .
C7 C -0.0363(4) -1.0874(2) -0.8826(2) 0.0563(7) Uani 1 4 a d . .
C8 C 0.0681(5) -1.1692(2) -0.8836(2) 0.0730(9) Uani 1 4 a d . .
H8 H 0.0833 -1.2080 -0.8362 0.088 Uiso 1 4 a calc R .
C9 C 0.1504(5) -1.1933(3) -0.9562(2) 0.0850(11) Uani 1 4 a d . .
H9 H 0.2219 -1.2487 -0.9580 0.102 Uiso 1 4 a calc R .
C10 C 0.1272(5) -1.1361(3) -1.0248(2) 0.0867(12) Uani 1 4 a d . .
H10 H 0.1836 -1.1522 -1.0736 0.104 Uiso 1 4 a calc R .
C11 C 0.0227(6) -1.0560(4) -1.0227(2) 0.0904(13) Uani 1 4 a d . .
H11 H 0.0071 -1.0180 -1.0704 0.108 Uiso 1 4 a calc R .
C12 C -0.0614(5) -1.0294(3) -0.9512(2) 0.0738(9) Uani 1 4 a d . .
H12 H -0.1327 -0.9739 -0.9498 0.089 Uiso 1 4 a calc R .
C13 C -0.3245(4) -0.8097(2) -0.7850(2) 0.0532(7) Uani 1 4 a d . .
C14 C -0.2571(5) -0.7291(3) -0.8261(2) 0.0694(9) Uani 1 4 a d . .
H14 H -0.1745 -0.7382 -0.8664 0.083 Uiso 1 4 a calc R .
C15 C -0.3148(6) -0.6336(3) -0.8062(3) 0.0854(12) Uani 1 4 a d . .
H15 H -0.2698 -0.5777 -0.8329 0.103 Uiso 1 4 a calc R .
C16 C -0.4367(6) -0.6213(3) -0.7481(3) 0.0937(12) Uani 1 4 a d . .
H16 H -0.4736 -0.5570 -0.7344 0.112 Uiso 1 4 a calc R .
C17 C -0.5047(5) -0.7025(3) -0.7099(3) 0.0917(13) Uani 1 4 a d . .
H17 H -0.5899 -0.6937 -0.6710 0.110 Uiso 1 4 a calc R .
C18 C -0.4489(5) -0.7983(2) -0.7284(2) 0.0726(9) Uani 1 4 a d . .
H18 H -0.4960 -0.8540 -0.7023 0.087 Uiso 1 4 a calc R .

loop_
_atom_type_symbol
_atom_type_description
_atom_type_scat_dispersion_real
_atom_type_scat_dispersion_imag
_atom_type_scat_source
S S 0.1246 0.1234 'International Tables Vol C Tables 4.2.6.8 and 6.1.1.4'
P P 0.1023 0.0942 'International Tables Vol C Tables 4.2.6.8 and 6.1.1.4'
C C 0.0033 0.0016 'International Tables Vol C Tables 4.2.6.8 and 6.1.1.4'
O O 0.0106 0.0060 'International Tables Vol C Tables 4.2.6.8 and 6.1.1.4'
H H 0.0000 0.0000 'International Tables Vol C Tables 4.2.6.8 and 6.1.1.4'

loop_
_geom_angle_atom_site_label_1
_geom_angle_atom_site_label_2
_geom_angle_atom_site_label_3
_geom_angle
_geom_angle_site_symmetry_1
_geom_angle_site_symmetry_3
_geom_angle_publ_flag
O1 P1 S1 117.76(9) . . yes
O2 P1 S1 117.28(10) . . yes
O3 P1 S1 117.47(8) . . yes
O2 P1 O1 101.29(11) . . yes
O3 P1 O1 99.50(12) . . yes
O3 P1 O2 100.33(12) . . yes
C1 O1 P1 125.5(2) . . ?
C7 O2 P1 124.2(2) . . ?
C13 O3 P1 122.3(2) . . ?
C6 C1 C2 122.1(3) . . ?
C6 C1 O1 118.2(3) . . ?
C2 C1 O1 119.5(3) . . ?
C1 C2 C3 118.1(4) . . ?
C1 C2 H2 120.9 . . ?
C3 C2 H2 120.9 . . ?
C2 C3 C4 120.2(5) . . ?
C4 C3 H3 119.9 . . ?
C2 C3 H3 119.9 . . ?
C3 C4 C5 121.1(4) . . ?
C3 C4 H4 119.5 . . ?
C5 C4 H4 119.5 . . ?
C4 C5 C6 119.5(4) . . ?
C4 C5 H5 120.2 . . ?
C6 C5 H5 120.2 . . ?
C1 C6 C5 119.0(4) . . ?
C1 C6 H6 120.5 . . ?
C5 C6 H6 120.5 . . ?
C12 C7 C8 121.9(3) . . ?
C12 C7 O2 120.9(3) . . ?
C8 C7 O2 117.2(3) . . ?
C7 C8 C9 118.8(3) . . ?
C7 C8 H8 120.6 . . ?
C9 C8 H8 120.6 . . ?
C8 C9 C10 120.0(4) . . ?
C10 C9 H9 120.0 . . ?
C8 C9 H9 120.0 . . ?
C11 C10 C9 120.3(3) . . ?
C11 C10 H10 119.9 . . ?
C9 C10 H10 119.9 . . ?
C10 C11 C12 121.4(4) . . ?
C10 C11 H11 119.3 . . ?
C12 C11 H11 119.3 . . ?
C7 C12 C11 117.7(4) . . ?
C7 C12 H12 121.2 . . ?
C11 C12 H12 121.2 . . ?
C18 C13 C14 121.6(3) . . ?
C18 C13 O3 118.9(2) . . ?
C14 C13 O3 119.4(3) . . ?
C13 C14 C15 118.4(3) . . ?
C13 C14 H14 120.8 . . ?
C15 C14 H14 120.8 . . ?
C16 C15 C14 120.3(3) . . ?
C16 C15 H15 119.8 . . ?
C14 C15 H15 119.8 . . ?
C17 C16 C15 120.1(3) . . ?
C17 C16 H16 119.9 . . ?
C15 C16 H16 119.9 . . ?
C16 C17 C18 120.6(4) . . ?
C16 C17 H17 119.7 . . ?
C18 C17 H17 119.7 . . ?
C13 C18 C17 118.9(3) . . ?
C13 C18 H18 120.6 . . ?
C17 C18 H18 120.6 . . ?

loop_
_geom_bond_atom_site_label_1
_geom_bond_atom_site_label_2
_geom_bond_distance
_geom_bond_site_symmetry_2
_geom_bond_publ_flag
P1 S1 1.8979(12) . yes
P1 O1 1.579(2) . yes
P1 O2 1.574(2) . yes
P1 O3 1.578(2) . yes
O1 C1 1.405(3) . yes
O2 C7 1.415(3) . yes
O3 C13 1.412(4) . yes
C1 C2 1.371(5) . ?
C1 C6 1.363(5) . ?
C2 C3 1.379(6) . ?
C2 H2 0.93 . ?
C3 C4 1.361(7) . ?
C3 H3 0.93 . ?
C4 C5 1.365(6) . ?
C4 H4 0.93 . ?
C5 C6 1.379(5) . ?
C5 H5 0.93 . ?
C6 H6 0.93 . ?
C7 C8 1.366(5) . ?
C7 C12 1.363(4) . ?
C8 C9 1.378(5) . ?
C8 H8 0.93 . ?
C9 C10 1.356(5) . ?
C9 H9 0.93 . ?
C10 C11 1.349(6) . ?
C10 H10 0.93 . ?
C11 C12 1.379(5) . ?
C11 H11 0.93 . ?
C12 H12 0.93 . ?
C13 C14 1.369(4) . ?
C13 C18 1.352(4) . ?
C14 C15 1.387(5) . ?
C14 H14 0.93 . ?
C15 C16 1.356(6) . ?
C15 H15 0.93 . ?
C16 C17 1.354(5) . ?
C16 H16 0.93 . ?
C17 C18 1.380(5) . ?
C17 H17 0.93 . ?
C18 H18 0.93 . ?

loop_
_cod_related_entry_id
_cod_related_entry_database
_cod_related_entry_code
1 ChemSpider 62233
